data_4073141
loop_
_publ_author_name
'Stavila, Vitalie'
'Fettinger, James C.'
'Whitmire, Kenton H.'

_publ_section_title
;
 Synthesis and Characterization of New Phenylbis(salicylato)bismuth(III)
 Complexes
;
_journal_issue 14
_journal_name_full Organometallics
_journal_page_first 3321
_journal_paper_doi 10.1021/om070115c
_journal_volume 26
_journal_year 2007
_chemical_formula_sum 'C34 H29 Bi N2 O9'
_chemical_formula_weight 818.57
_chemical_name_systematic
; 
 ? 
;
_space_group_IT_number 14
_symmetry_cell_setting monoclinic
_symmetry_space_group_name_Hall '-P 2ybc'
_symmetry_space_group_name_H-M 'P 1 21/c 1'
_atom_sites_solution_hydrogens geom
_atom_sites_solution_primary direct
_atom_sites_solution_secondary difmap
_audit_creation_method SHELXL-97
_cell_angle_alpha 90.00
_cell_angle_beta 94.55(3)
_cell_angle_gamma 90.00
_cell_formula_units_Z 4
_cell_length_a 12.037(2)
_cell_length_b 14.119(3)
_cell_length_c 23.159(5)
_cell_measurement_reflns_used 8086
_cell_measurement_temperature 298(2)
_cell_measurement_theta_max 52.461
_cell_measurement_theta_min 4.455
_cell_volume 3923.5(14)
_computing_cell_refinement 'SHELXTL 6.10 (Bruker AXS, 2001)'
_computing_data_collection 'SHELXTL 6.10 (Bruker AXS, 2001)'
_computing_data_reduction 'SHELXTL 6.10 (Bruker AXS, 2001)'
_computing_molecular_graphics 'SHELXTL 6.10 (Bruker AXS, 2001)'
_computing_publication_material 'SHELXTL 6.10 (Bruker AXS, 2001)'
_computing_structure_refinement 'SHELXL-97 (Sheldrick, 1997)'
_computing_structure_solution 'SHELXS-97 (Sheldrick, 1990)'
_diffrn_ambient_temperature 298(2)
_diffrn_measured_fraction_theta_full 0.970
_diffrn_measured_fraction_theta_max 0.970
_diffrn_radiation_monochromator graphite
_diffrn_radiation_source 'fine-focus sealed tube'
_diffrn_radiation_type MoK\a
_diffrn_radiation_wavelength 0.71073
_diffrn_reflns_av_R_equivalents 0.0000
_diffrn_reflns_av_sigmaI/netI 0.0670
_diffrn_reflns_limit_h_max 15
_diffrn_reflns_limit_h_min -15
_diffrn_reflns_limit_k_max 18
_diffrn_reflns_limit_k_min 0
_diffrn_reflns_limit_l_max 30
_diffrn_reflns_limit_l_min 0
_diffrn_reflns_number 9463
_diffrn_reflns_theta_full 28.31
_diffrn_reflns_theta_max 28.31
_diffrn_reflns_theta_min 1.69
_exptl_absorpt_coefficient_mu 4.541
_exptl_absorpt_correction_T_max 0.580
_exptl_absorpt_correction_T_min 0.382
_exptl_absorpt_correction_type multi-scan
_exptl_absorpt_process_details 'SADABS (Scheldrick, 1996)'
_exptl_crystal_colour colorless
_exptl_crystal_density_diffrn 1.386
_exptl_crystal_density_method 'not measured'
_exptl_crystal_description bloc
_exptl_crystal_F_000 1608
_exptl_crystal_size_max 0.20
_exptl_crystal_size_mid 0.15
_exptl_crystal_size_min 0.12
_platon_squeeze_details
;
;
_refine_diff_density_max 2.493
_refine_diff_density_min -1.047
_refine_diff_density_rms 0.143
_refine_ls_extinction_method none
_refine_ls_goodness_of_fit_ref 0.993
_refine_ls_hydrogen_treatment mixed
_refine_ls_matrix_type full
_refine_ls_number_parameters 349
_refine_ls_number_reflns 9463
_refine_ls_number_restraints 9
_refine_ls_restrained_S_all 0.993
_refine_ls_R_factor_all 0.0893
_refine_ls_R_factor_gt 0.0415
_refine_ls_shift/su_max 0.001
_refine_ls_shift/su_mean 0.000
_refine_ls_structure_factor_coef Fsqd
_refine_ls_weighting_details 'calc w=1/[\s^2^(Fo^2^)+(0.0607P)^2^+0.8886P] where P=(Fo^2^+2Fc^2^)/3'
_refine_ls_weighting_scheme calc
_refine_ls_wR_factor_gt 0.1010
_refine_ls_wR_factor_ref 0.1163
_reflns_number_gt 5849
_reflns_number_total 9463
_reflns_threshold_expression >2sigma(I)
_cod_data_source_file om070115c-file006.cif
_cod_data_source_block 1corr_sq
_cod_original_cell_volume 3923.4(14)
_cod_original_sg_symbol_H-M P2(1)/c
_cod_database_code 4073141

loop_
_symmetry_equiv_pos_as_xyz
'x, y, z'
'-x, y+1/2, -z+1/2'
'-x, -y, -z'
'x, -y-1/2, z-1/2'

loop_
_atom_site_label
_atom_site_type_symbol
_atom_site_fract_x
_atom_site_fract_y
_atom_site_fract_z
_atom_site_U_iso_or_equiv
_atom_site_adp_type
_atom_site_occupancy
_atom_site_symmetry_multiplicity
_atom_site_calc_flag
_atom_site_refinement_flags
Bi1 Bi 0.639259(16) 0.557256(14) -0.017950(9) 0.03599(8) Uani 1 1 d .
O11 O 0.5514(3) 0.5201(3) 0.08900(18) 0.0492(10) Uani 1 1 d .
O12 O 0.6443(3) 0.6501(3) 0.06786(16) 0.0446(10) Uani 1 1 d D
O13 O 0.6073(7) 0.8015(5) 0.1261(3) 0.151(3) Uani 1 1 d D
H13B H 0.6328(12) 0.7740(11) 0.0964(7) 0.181 Uiso 1 1 d D
O21 O 0.6782(4) 0.5711(3) -0.11833(17) 0.0482(10) Uani 1 1 d .
O22 O 0.7440(4) 0.4374(3) -0.08119(18) 0.0501(11) Uani 1 1 d D
O23 O 0.8105(5) 0.3050(3) -0.1509(2) 0.0794(15) Uani 1 1 d D
H23B H 0.7934(7) 0.3249(12) -0.1177(7) 0.095 Uiso 1 1 d D
O31 O 0.5699(3) 0.7044(3) -0.04637(17) 0.0447(10) Uani 1 1 d .
O32 O 0.4310(3) 0.6428(3) -0.00197(18) 0.0452(10) Uani 1 1 d D
O33 O 0.2740(4) 0.7523(3) 0.0311(2) 0.0623(13) Uani 1 1 d D
H33B H 0.3082(10) 0.6991(12) 0.0296(6) 0.075 Uiso 1 1 d D
C11 C 0.5522(5) 0.6489(4) 0.1554(2) 0.0423(14) Uani 1 1 d .
C12 C 0.5618(6) 0.7442(5) 0.1644(3) 0.0616(18) Uani 1 1 d D
C13 C 0.5289(3) 0.7889(3) 0.21308(15) 0.074(2) Uani 1 1 d .
H13A H 0.5346 0.8544 0.2169 0.089 Uiso 1 1 calc R
C14 C 0.4870(3) 0.7346(3) 0.25645(15) 0.070(2) Uani 1 1 d R
C15 C 0.4776(3) 0.6370(3) 0.24994(15) 0.0645(19) Uani 1 1 d R
H15A H 0.4496 0.6006 0.2790 0.077 Uiso 1 1 calc R
C16 C 0.5100(3) 0.5937(3) 0.20006(15) 0.077(2) Uani 1 1 d R
H16A H 0.5041 0.5283 0.1959 0.092 Uiso 1 1 calc R
C17 C 0.5839(5) 0.6030(4) 0.1011(3) 0.0427(14) Uani 1 1 d .
C18 C 0.4481(2) 0.7850(2) 0.30876(12) 0.096(3) Uani 1 1 d .
H18A H 0.4619 0.8517 0.3056 0.144 Uiso 1 1 calc R
H18B H 0.4879 0.7609 0.3432 0.144 Uiso 1 1 calc R
H18C H 0.3697 0.7744 0.3107 0.144 Uiso 1 1 calc R
C21 C 0.7602(2) 0.4635(2) -0.18190(12) 0.0449(15) Uani 1 1 d R
C22 C 0.8001(2) 0.3729(2) -0.19129(12) 0.0522(16) Uani 1 1 d RD
C23 C 0.8319(2) 0.3477(2) -0.24562(12) 0.0640(19) Uani 1 1 d R
H23A H 0.8585 0.2871 -0.2519 0.077 Uiso 1 1 calc R
C24 C 0.8238(2) 0.4132(2) -0.29056(12) 0.067(2) Uani 1 1 d R
C25 C 0.7839(2) 0.5039(2) -0.28118(12) 0.075(2) Uani 1 1 d R
H25A H 0.7785 0.5477 -0.3113 0.091 Uiso 1 1 calc R
C26 C 0.7521(2) 0.5290(2) -0.22684(12) 0.0595(18) Uani 1 1 d R
H26A H 0.7254 0.5897 -0.2206 0.071 Uiso 1 1 calc R
C27 C 0.7255(5) 0.4932(4) -0.1242(3) 0.0409(13) Uani 1 1 d .
C28 C 0.8580(2) 0.38907(18) -0.35164(11) 0.105(3) Uani 1 1 d .
H28A H 0.8464 0.4433 -0.3764 0.157 Uiso 1 1 calc R
H28B H 0.8137 0.3372 -0.3673 0.157 Uiso 1 1 calc R
H28C H 0.9354 0.3717 -0.3493 0.157 Uiso 1 1 calc R
C31 C 0.4188(2) 0.80628(18) -0.02822(11) 0.0415(14) Uani 1 1 d R
C32 C 0.3234(2) 0.82052(18) 0.00079(11) 0.0472(15) Uani 1 1 d RD
C33 C 0.2725(2) 0.90894(18) -0.00041(11) 0.0541(17) Uani 1 1 d R
H33A H 0.2086 0.9185 0.0190 0.065 Uiso 1 1 calc R
C34 C 0.3169(2) 0.98313(18) -0.03061(11) 0.0623(19) Uani 1 1 d R
C35 C 0.4123(2) 0.96889(18) -0.05961(11) 0.067(2) Uani 1 1 d R
H35A H 0.4421 1.0185 -0.0798 0.081 Uiso 1 1 calc R
C36 C 0.4632(2) 0.88047(18) -0.05842(11) 0.0549(17) Uani 1 1 d R
H36A H 0.5271 0.8709 -0.0778 0.066 Uiso 1 1 calc R
C37 C 0.4756(4) 0.7120(4) -0.0254(2) 0.0380(13) Uani 1 1 d .
C38 C 0.2624(2) 1.07979(18) -0.03167(11) 0.095(3) Uani 1 1 d .
H38A H 0.3034 1.1225 -0.0542 0.143 Uiso 1 1 calc R
H38B H 0.2619 1.1035 0.0072 0.143 Uiso 1 1 calc R
H38C H 0.1872 1.0747 -0.0486 0.143 Uiso 1 1 calc R
N11 N 0.7930(2) 0.49023(18) 0.05111(11) 0.0422(11) Uani 1 1 d R
C41 C 0.7759(2) 0.41684(18) 0.08941(11) 0.0570(17) Uani 1 1 d R
H41A H 0.7094 0.3830 0.0861 0.068 Uiso 1 1 calc R
C42 C 0.8581(2) 0.39397(18) 0.13270(11) 0.069(2) Uani 1 1 d R
H42A H 0.8466 0.3449 0.1583 0.083 Uiso 1 1 calc R
C43 C 0.9575(2) 0.44449(18) 0.13769(11) 0.076(2) Uani 1 1 d R
H43A H 1.0126 0.4292 0.1667 0.091 Uiso 1 1 calc R
C44 C 0.9747(2) 0.51788(18) 0.09939(11) 0.0659(19) Uani 1 1 d R
H44A H 1.0412 0.5517 0.1027 0.079 Uiso 1 1 calc R
C45 C 0.8925(2) 0.54075(18) 0.05610(11) 0.0437(14) Uani 1 1 d R
C46 C 0.9008(5) 0.6192(4) 0.0155(2) 0.0388(13) Uani 1 1 d .
C47 C 1.0028(2) 0.6669(2) 0.01266(12) 0.0569(17) Uani 1 1 d .
H47A H 1.0657 0.6485 0.0359 0.068 Uiso 1 1 calc R
C48 C 1.0070(2) 0.7422(2) -0.02579(12) 0.066(2) Uani 1 1 d R
H48A H 1.0731 0.7755 -0.0282 0.080 Uiso 1 1 calc R
C49 C 0.9124(2) 0.7676(2) -0.06068(12) 0.0611(18) Uani 1 1 d R
H49A H 0.9152 0.8180 -0.0864 0.073 Uiso 1 1 calc R
C50 C 0.8136(2) 0.7177(2) -0.05714(12) 0.0482(15) Uani 1 1 d R
H50A H 0.7504 0.7347 -0.0805 0.058 Uiso 1 1 calc R
N12 N 0.8094(2) 0.6424(2) -0.01870(12) 0.0380(11) Uani 1 1 d R

loop_
_atom_site_aniso_label
_atom_site_aniso_U_11
_atom_site_aniso_U_22
_atom_site_aniso_U_33
_atom_site_aniso_U_23
_atom_site_aniso_U_13
_atom_site_aniso_U_12
Bi1 0.03053(12) 0.03802(13) 0.04001(13) 0.00170(10) 0.00650(8) 0.00104(10)
O11 0.055(3) 0.045(2) 0.049(3) -0.002(2) 0.008(2) 0.000(2)
O12 0.044(2) 0.048(2) 0.043(2) -0.0015(19) 0.0100(18) -0.0041(19)
O13 0.228(9) 0.100(5) 0.134(6) -0.019(5) 0.061(6) -0.032(6)
O21 0.055(3) 0.046(3) 0.044(2) -0.0015(19) 0.005(2) 0.012(2)
O22 0.051(2) 0.058(3) 0.043(2) 0.004(2) 0.0069(19) 0.011(2)
O23 0.110(4) 0.071(3) 0.057(3) 0.002(3) 0.008(3) 0.031(3)
O31 0.038(2) 0.045(2) 0.052(2) 0.0064(19) 0.0093(18) 0.0096(18)
O32 0.041(2) 0.035(2) 0.060(3) 0.0040(19) 0.0048(19) -0.0001(18)
O33 0.053(3) 0.051(3) 0.087(3) 0.009(2) 0.030(2) 0.009(2)
C11 0.050(3) 0.041(3) 0.037(3) 0.001(3) 0.005(3) -0.002(3)
C12 0.075(5) 0.055(4) 0.056(4) -0.001(3) 0.012(4) -0.015(4)
C13 0.098(6) 0.064(5) 0.063(5) -0.025(4) 0.019(4) -0.012(4)
C14 0.063(4) 0.097(6) 0.049(4) -0.017(4) 0.003(4) -0.002(4)
C15 0.070(5) 0.084(6) 0.040(4) 0.002(4) 0.010(3) -0.004(4)
C16 0.046(4) 0.151(7) 0.033(4) -0.005(4) 0.000(3) -0.012(5)
C17 0.039(3) 0.048(4) 0.041(3) 0.000(3) 0.000(3) 0.001(3)
C18 0.107(7) 0.124(8) 0.058(5) -0.034(5) 0.020(5) -0.019(6)
C21 0.042(3) 0.058(4) 0.035(3) 0.000(3) 0.004(3) -0.002(3)
C22 0.047(4) 0.062(4) 0.047(4) -0.010(3) -0.001(3) 0.006(3)
C23 0.068(5) 0.069(5) 0.055(4) -0.013(4) 0.005(4) 0.022(4)
C24 0.071(5) 0.081(5) 0.048(4) -0.009(4) 0.004(4) 0.015(4)
C25 0.091(6) 0.092(6) 0.046(4) 0.017(4) 0.019(4) 0.012(5)
C26 0.064(4) 0.056(4) 0.059(4) 0.000(3) 0.012(4) 0.011(3)
C27 0.033(3) 0.048(4) 0.041(3) 0.001(3) 0.000(2) 0.000(3)
C28 0.129(8) 0.138(8) 0.051(5) -0.011(5) 0.031(5) 0.030(7)
C31 0.032(3) 0.038(3) 0.053(4) -0.003(3) -0.001(3) 0.003(2)
C32 0.041(3) 0.041(4) 0.059(4) -0.007(3) -0.002(3) 0.008(3)
C33 0.046(4) 0.047(4) 0.071(5) -0.010(3) 0.012(3) 0.014(3)
C34 0.069(5) 0.043(4) 0.073(5) -0.007(4) -0.006(4) 0.018(4)
C35 0.072(5) 0.044(4) 0.085(6) 0.013(4) 0.005(4) 0.002(4)
C36 0.055(4) 0.041(4) 0.071(5) 0.002(3) 0.016(3) 0.006(3)
C37 0.034(3) 0.043(3) 0.037(3) -0.006(3) 0.000(2) 0.003(3)
C38 0.113(7) 0.048(5) 0.125(8) -0.001(5) 0.008(6) 0.030(5)
N11 0.038(3) 0.044(3) 0.045(3) -0.002(2) 0.002(2) -0.002(2)
C41 0.049(4) 0.051(4) 0.070(5) 0.008(3) 0.001(3) -0.012(3)
C42 0.070(5) 0.077(5) 0.060(5) 0.020(4) -0.003(4) -0.006(4)
C43 0.066(5) 0.085(6) 0.073(5) 0.032(4) -0.016(4) 0.000(4)
C44 0.048(4) 0.078(5) 0.068(5) 0.010(4) -0.017(3) -0.010(4)
C45 0.039(3) 0.052(4) 0.040(3) -0.007(3) 0.006(3) 0.007(3)
C46 0.037(3) 0.046(3) 0.034(3) -0.005(3) 0.006(2) -0.002(3)
C47 0.040(3) 0.071(5) 0.060(4) 0.006(4) 0.003(3) -0.004(3)
C48 0.057(4) 0.065(5) 0.078(5) 0.006(4) 0.013(4) -0.017(4)
C49 0.051(4) 0.067(5) 0.067(5) 0.015(4) 0.013(3) -0.011(4)
C50 0.048(4) 0.044(4) 0.054(4) 0.004(3) 0.011(3) -0.001(3)
N12 0.029(2) 0.045(3) 0.041(3) -0.001(2) 0.006(2) 0.002(2)

loop_
_atom_type_symbol
_atom_type_description
_atom_type_scat_dispersion_real
_atom_type_scat_dispersion_imag
_atom_type_scat_source
C C 0.0033 0.0016 'International Tables Vol C Tables 4.2.6.8 and 6.1.1.4'
H H 0.0000 0.0000 'International Tables Vol C Tables 4.2.6.8 and 6.1.1.4'
N N 0.0061 0.0033 'International Tables Vol C Tables 4.2.6.8 and 6.1.1.4'
O O 0.0106 0.0060 'International Tables Vol C Tables 4.2.6.8 and 6.1.1.4'
Bi Bi -4.1077 10.2566 'International Tables Vol C Tables 4.2.6.8 and 6.1.1.4'

loop_
_geom_angle_atom_site_label_1
_geom_angle_atom_site_label_2
_geom_angle_atom_site_label_3
_geom_angle
O31 Bi1 O12 74.19(14)
O31 Bi1 N12 80.52(12)
O12 Bi1 N12 76.26(11)
O31 Bi1 O21 75.35(13)
O12 Bi1 O21 140.00(13)
N12 Bi1 O21 73.67(12)
O31 Bi1 N11 138.07(11)
O12 Bi1 N11 73.09(11)
N12 Bi1 N11 66.82(9)
O21 Bi1 N11 116.75(11)
O31 Bi1 O22 126.73(13)
O12 Bi1 O22 147.18(13)
N12 Bi1 O22 82.51(12)
O21 Bi1 O22 51.43(12)
N11 Bi1 O22 75.65(11)
C17 O12 Bi1 103.8(3)
C27 O21 Bi1 99.1(3)
C27 O22 Bi1 88.7(3)
C37 O31 Bi1 106.2(3)
C12 C11 C16 117.4(5)
C12 C11 C17 122.2(6)
C16 C11 C17 120.4(5)
O13 C12 C11 121.6(7)
O13 C12 C13 115.0(6)
C11 C12 C13 123.4(6)
C12 C13 C14 118.9(3)
C13 C14 C15 120.0
C13 C14 C18 118.2(2)
C15 C14 C18 121.7(2)
C16 C15 C14 120.0
C15 C16 C11 120.3(3)
O11 C17 O12 121.8(5)
O11 C17 C11 119.8(5)
O12 C17 C11 118.4(5)
C22 C21 C26 120.0
C22 C21 C27 121.6(3)
C26 C21 C27 118.4(3)
O23 C22 C23 115.6(2)
O23 C22 C21 124.4(2)
C23 C22 C21 120.0
C24 C23 C22 120.0
C23 C24 C25 120.0
C23 C24 C28 122.11(15)
C25 C24 C28 117.88(15)
C24 C25 C26 120.0
C21 C26 C25 120.0
O21 C27 O22 120.7(5)
O21 C27 C21 120.4(5)
O22 C27 C21 118.9(5)
C36 C31 C32 120.0
C36 C31 C37 120.0(2)
C32 C31 C37 120.0(2)
O33 C32 C33 116.0(2)
O33 C32 C31 124.0(2)
C33 C32 C31 120.0
C32 C33 C34 120.0
C35 C34 C33 120.0
C35 C34 C38 119.77(15)
C33 C34 C38 120.23(15)
C34 C35 C36 120.0
C35 C36 C31 120.0
O32 C37 O31 121.6(5)
O32 C37 C31 120.0(4)
O31 C37 C31 118.4(5)
C41 N11 C45 120.0
C41 N11 Bi1 122.93(6)
C45 N11 Bi1 116.24(6)
N11 C41 C42 120.0
C43 C42 C41 120.0
C42 C43 C44 120.0
C45 C44 C43 120.0
C44 C45 N11 120.0
C44 C45 C46 124.0(2)
N11 C45 C46 116.0(2)
N12 C46 C47 122.2(5)
N12 C46 C45 118.0(4)
C47 C46 C45 119.8(4)
C48 C47 C46 118.1(3)
C49 C48 C47 120.0
C48 C49 C50 120.0
N12 C50 C49 120.0
C46 N12 C50 119.6(3)
C46 N12 Bi1 122.5(3)
C50 N12 Bi1 117.83(7)

loop_
_geom_bond_atom_site_label_1
_geom_bond_atom_site_label_2
_geom_bond_distance
Bi1 O31 2.315(4)
Bi1 O12 2.377(4)
Bi1 N12 2.376(3)
Bi1 O21 2.416(4)
Bi1 N11 2.532(3)
Bi1 O22 2.624(4)
O11 C17 1.259(7)
O12 C17 1.285(7)
O13 C12 1.349(9)
O21 C27 1.251(7)
O22 C27 1.275(7)
O23 C22 1.338(5)
O31 C37 1.274(6)
O32 C37 1.257(6)
O33 C32 1.357(5)
C11 C12 1.366(8)
C11 C16 1.420(7)
C11 C17 1.490(8)
C12 C13 1.377(8)
C13 C14 1.3898
C14 C15 1.3900
C14 C18 1.511(5)
C15 C16 1.3899
C21 C22 1.3900
C21 C26 1.3900
C21 C27 1.491(6)
C22 C23 1.3899
C23 C24 1.3899
C24 C25 1.3901
C24 C28 1.543(4)
C25 C26 1.3902
C31 C36 1.3901
C31 C32 1.3901
C31 C37 1.496(6)
C32 C33 1.3900
C33 C34 1.3901
C34 C35 1.3899
C34 C38 1.514(3)
C35 C36 1.3900
N11 C41 1.3900
N11 C45 1.3901
C41 C42 1.3900
C42 C43 1.3900
C43 C44 1.3900
C44 C45 1.3900
C45 C46 1.462(6)
C46 N12 1.343(6)
C46 C47 1.407(6)
C47 C48 1.3902
C48 C49 1.3900
C49 C50 1.3900
C50 N12 1.3899

loop_
_platon_squeeze_void_nr
_platon_squeeze_void_average_x
_platon_squeeze_void_average_y
_platon_squeeze_void_average_z
_platon_squeeze_void_volume
_platon_squeeze_void_count_electrons
1 0.000 -0.012 -0.002 1095.9 185.4
